data_1535853
loop_
_publ_author_name
'Dougill, M.W.'

_publ_section_title
;
 Phosphonitrilic Derivates. Part X. The Crystal Structure of Trimeric
 Phosphonitrilic Fluoride
;
_journal_name_full 'Journal of the Chemical Society'
_journal_page_first 3211
_journal_page_last 3217
_journal_volume 1963
_journal_year 1963
_chemical_formula_sum 'F6 N3 P3'
_chemical_name_systematic '(P N F2)3'
_space_group_IT_number 62
_symmetry_space_group_name_Hall '-P 2ac 2n'
_symmetry_space_group_name_H-M 'P n m a'
_cell_angle_alpha 90
_cell_angle_beta 90
_cell_angle_gamma 90
_cell_formula_units_Z 4
_cell_length_a 6.948
_cell_length_b 12.19
_cell_length_c 8.723
_cell_volume 738.804
_citation_journal_id_ASTM JCSOA9
_cod_data_source_file Dougill_JCSOA9_1963_1482.cif
_cod_data_source_block F6N3P3
_cod_original_cell_volume 738.8042
_cod_database_code 1535853

loop_
_symmetry_equiv_pos_as_xyz
x,y,z
-x+1/2,-y,z+1/2
x+1/2,-y+1/2,-z+1/2
-x,y+1/2,-z
-x,-y,-z
x-1/2,y,-z-1/2
-x-1/2,y-1/2,z-1/2
x,-y-1/2,z

loop_
_atom_site_label
_atom_site_type_symbol
_atom_site_fract_x
_atom_site_fract_y
_atom_site_fract_z
_atom_site_occupancy
_atom_site_U_iso_or_equiv
F4 F-1 -0.3159 0.25 0.0153 1 0.0
P2 P+5 -0.1042 0.25 0.061 1 0.0
N2 N-3 0.2668 0.25 -0.1433 1 0.0
F2 F-1 0.1359 0.0679 -0.2307 1 0.0
P1 P+5 0.174 0.1385 -0.0906 1 0.0
F3 F-1 -0.1297 0.25 0.2347 1 0.0
N1 N-3 -0.0107 0.1405 0.0117 1 0.0
F1 F-1 0.3266 0.0692 -0.1236 1 0.0
